data_9017637
loop_
_publ_author_name
'Biagioni, C.'
'Bonaccorsi, E.'
'Moelo, Y.'
'Orlandi, P.'
'Bindi, L.'
'D'Orazio M'
'Vezzoni, S.'

_publ_section_title
;
 Mercury-arsenic sulfosalts from the Apuan Alps (Tuscany, Italy).
 II. Arsiccioite, AgHg2TlAs2S6, a new mineral from the Monte Arsiccio mine:
 occurrence, crystal structure and crystal chemistry of the routhierite isotypic series
 Note: sample A
;
_journal_name_full 'Mineralogical Magazine'
_journal_page_first 101
_journal_page_last 117
_journal_volume 78
_journal_year 2014
_chemical_compound_source 'Monte Arsiccio mine, Apuan Alps, Tuscany, Italy'
_chemical_formula_sum 'Ag0.88 As1.58 Cu0.13 Hg1.91 S6 Sb0.42 Tl1.64 Zn0.08'
_chemical_name_mineral Arsiccioite
_space_group_IT_number 121
_space_group_name_Hall 'I -4 2'
_space_group_name_H-M_alt 'I -4 2 m'
_symmetry_space_group_name_H-M 'I -4 2 m'
_cell_angle_alpha 90
_cell_angle_beta 90
_cell_angle_gamma 90
_cell_length_a 10.1386
_cell_length_b 10.1386
_cell_length_c 11.3441
_cell_formula_units_Z 4
_cell_volume 1166.074
_database_code_amcsd 0020024
_exptl_crystal_density_diffrn 6.771
_cod_data_source_file inputs/fixed/downloads/18/18544.cif
_cod_data_source_block 18544
_cod_original_formula_sum 'Tl1.64 Hg1.91 Ag.88 Cu.13 Zn.08 (As1.58 Sb.42) S6'
_cod_database_code 9017637

loop_
_space_group_symop_operation_xyz
x,y,z
1/2+x,1/2+y,1/2+z
-y,-x,z
1/2-y,1/2-x,1/2+z
y,-x,-z
1/2+y,1/2-x,1/2-z
-x,y,-z
1/2-x,1/2+y,1/2-z
-x,-y,z
1/2-x,1/2-y,1/2+z
y,x,z
1/2+y,1/2+x,1/2+z
-y,x,-z
1/2-y,1/2+x,1/2-z
x,-y,-z
1/2+x,1/2-y,1/2-z

loop_
_atom_site_aniso_label
_atom_site_aniso_U_11
_atom_site_aniso_U_22
_atom_site_aniso_U_33
_atom_site_aniso_U_12
_atom_site_aniso_U_13
_atom_site_aniso_U_23
Tl1 0.05600 0.05600 0.01700 -0.01000 0.00000 0.00000
Tl2 0.05600 0.05600 0.01700 -0.01000 0.00000 0.00000
HgM1 0.02950 0.02950 0.05970 0.00000 0.00000 0.00000
AgM1 0.02950 0.02950 0.05970 0.00000 0.00000 0.00000
CuM1 0.02950 0.02950 0.05970 0.00000 0.00000 0.00000
ZnM1 0.02950 0.02950 0.05970 0.00000 0.00000 0.00000
HgM2 0.04520 0.03270 0.02380 0.00000 0.00000 -0.00500
AgM2 0.04520 0.03270 0.02380 0.00000 0.00000 -0.00500
As 0.02350 0.02350 0.02040 0.00310 -0.00320 -0.00320
Sb 0.02350 0.02350 0.02040 0.00310 -0.00320 -0.00320
S1 0.02600 0.02600 0.02100 -0.00200 0.00500 -0.00800
S2 0.02500 0.02500 0.01600 -0.00200 -0.00300 -0.00300

loop_
_atom_site_label
_atom_site_fract_x
_atom_site_fract_y
_atom_site_fract_z
_atom_site_occupancy
_atom_site_U_iso_or_equiv
Tl1 0.00000 0.00000 0.34500 0.36000 0.04300
Tl2 0.02600 -0.02600 0.35880 0.64000 0.04300
HgM1 0.00000 0.50000 0.75000 0.65000 0.03960
AgM1 0.00000 0.50000 0.75000 0.14000 0.03960
CuM1 0.00000 0.50000 0.75000 0.13000 0.03960
ZnM1 0.00000 0.50000 0.75000 0.08000 0.03960
HgM2 0.22008 0.50000 0.50000 0.63000 0.03390
AgM2 0.22008 0.50000 0.50000 0.37000 0.03390
As 0.25816 0.25816 0.25354 0.79000 0.02250
Sb 0.25816 0.25816 0.25354 0.21000 0.02250
S1 0.09490 0.32840 0.37970 1.00000 0.02440
S2 0.12320 0.12320 0.14280 1.00000 0.02200

loop_
_cod_related_entry_id
_cod_related_entry_database
_cod_related_entry_code
1 AMCSD 0020024
